data_7223946
loop_
_publ_author_name
'Lin, Chia-Hsin'
'Hong, Bor-Cherng'
'Lee, Gene-Hsiang'

_publ_section_title
;
 Asymmetric synthesis of functionalized pyrrolizidines by an
 organocatalytic and pot-economy strategy
;
_journal_issue 10
_journal_name_full 'RSC Adv.'
_journal_page_first 8243
_journal_paper_doi 10.1039/C5RA25103F
_journal_volume 6
_journal_year 2016
_chemical_absolute_configuration ad
_chemical_formula_sum 'C12 H14 Br N O5'
_chemical_formula_weight 332.15
_chemical_name_systematic
; 
 ? 
;
_space_group_IT_number 19
_symmetry_cell_setting orthorhombic
_symmetry_space_group_name_Hall 'P 2ac 2ab'
_symmetry_space_group_name_H-M 'P 21 21 21'
_atom_sites_solution_hydrogens geom
_atom_sites_solution_primary direct
_atom_sites_solution_secondary difmap
_audit_creation_method SHELXL-97
_audit_update_record
;
2015-08-25 deposited with the CCDC.
2016-01-11 downloaded from the CCDC.
;
_cell_angle_alpha 90.00
_cell_angle_beta 90.00
_cell_angle_gamma 90.00
_cell_formula_units_Z 4
_cell_length_a 5.8370(4)
_cell_length_b 9.2077(6)
_cell_length_c 25.6068(16)
_cell_measurement_reflns_used 3523
_cell_measurement_temperature 200(2)
_cell_measurement_theta_max 21.90
_cell_measurement_theta_min 2.35
_cell_volume 1376.25(16)
_computing_cell_refinement 'Bruker SAINT'
_computing_data_collection 'Bruker SMART'
_computing_data_reduction 'Bruker SAINT'
_computing_molecular_graphics 'Bruker SHELXTL'
_computing_publication_material 'Bruker SHELXTL'
_computing_structure_refinement 'SHELXL-97 (Sheldrick, 2008)'
_computing_structure_solution 'SHELXS-97 (Sheldrick, 2008)'
_diffrn_ambient_temperature 200(2)
_diffrn_measured_fraction_theta_full 1.000
_diffrn_measured_fraction_theta_max 1.000
_diffrn_measurement_device_type 'BRUKER SMART APEXCCD area detector'
_diffrn_measurement_method 'omega scans'
_diffrn_radiation_monochromator graphite
_diffrn_radiation_source 'fine-focus sealed tube'
_diffrn_radiation_type MoK\a
_diffrn_radiation_wavelength 0.71073
_diffrn_reflns_av_R_equivalents 0.0417
_diffrn_reflns_av_sigmaI/netI 0.0340
_diffrn_reflns_limit_h_max 7
_diffrn_reflns_limit_h_min -7
_diffrn_reflns_limit_k_max 11
_diffrn_reflns_limit_k_min -11
_diffrn_reflns_limit_l_max 33
_diffrn_reflns_limit_l_min -33
_diffrn_reflns_number 12428
_diffrn_reflns_theta_full 27.49
_diffrn_reflns_theta_max 27.49
_diffrn_reflns_theta_min 1.59
_exptl_absorpt_coefficient_mu 3.002
_exptl_absorpt_correction_T_max 0.8174
_exptl_absorpt_correction_T_min 0.3152
_exptl_absorpt_correction_type multi-scan
_exptl_absorpt_process_details 'SADABS (BRUKER, 2001)'
_exptl_crystal_colour colorless
_exptl_crystal_density_diffrn 1.603
_exptl_crystal_density_meas ?
_exptl_crystal_density_method 'not measured'
_exptl_crystal_description needle
_exptl_crystal_F_000 672
_exptl_crystal_size_max 0.50
_exptl_crystal_size_mid 0.10
_exptl_crystal_size_min 0.07
_refine_diff_density_max 0.446
_refine_diff_density_min -0.424
_refine_diff_density_rms 0.161
_refine_ls_abs_structure_details 'Flack H D (1983), Acta Cryst. A39, 876-881'
_refine_ls_abs_structure_Flack 0.015(12)
_refine_ls_extinction_method none
_refine_ls_goodness_of_fit_ref 1.117
_refine_ls_hydrogen_treatment constr
_refine_ls_matrix_type full
_refine_ls_number_parameters 174
_refine_ls_number_reflns 3154
_refine_ls_number_restraints 0
_refine_ls_restrained_S_all 1.117
_refine_ls_R_factor_all 0.0428
_refine_ls_R_factor_gt 0.0342
_refine_ls_shift/su_max 0.000
_refine_ls_shift/su_mean 0.000
_refine_ls_structure_factor_coef Fsqd
_refine_ls_weighting_details 'calc w=1/[\s^2^(Fo^2^)+(0.0535P)^2^+0.0000P] where P=(Fo^2^+2Fc^2^)/3'
_refine_ls_weighting_scheme calc
_refine_ls_wR_factor_gt 0.0814
_refine_ls_wR_factor_ref 0.0961
_reflns_number_gt 2789
_reflns_number_total 3154
_reflns_threshold_expression >2sigma(I)
_cod_data_source_file c5ra25103f2.cif
_cod_data_source_block ic17175
_cod_depositor_comments
;
The following automatic conversions were performed:

'_symmetry_cell_setting' value 'Orthorhombic' changed to
'orthorhombic' according to
/usr/data/users/saulius/crontab/automatic-downloads/rss-feeds/RSC/lib/dictionaries/cif_core.dic
dictionary named 'cif_core.dic' version 2.4.2 from 2011-04-26.

'_exptl_crystal_density_meas' value 'not_measured' was changed to '?'
- the value is perceived as not measured.

Automatic conversion script
Id: cif_fix_values 4268 2015-11-12 08:31:59Z antanas 
;
_cod_original_sg_symbol_H-M P2(1)2(1)2(1)
_cod_database_code 7223946

loop_
_symmetry_equiv_pos_as_xyz
'x, y, z'
'-x+1/2, -y, z+1/2'
'-x, y+1/2, -z+1/2'
'x+1/2, -y+1/2, -z'

loop_
_atom_site_label
_atom_site_type_symbol
_atom_site_fract_x
_atom_site_fract_y
_atom_site_fract_z
_atom_site_U_iso_or_equiv
_atom_site_adp_type
_atom_site_occupancy
_atom_site_symmetry_multiplicity
_atom_site_calc_flag
_atom_site_refinement_flags
Br1 Br 0.46849(5) 0.24991(4) 0.239968(13) 0.04089(12) Uani 1 1 d .
O1 O 0.8821(6) 0.3253(3) 0.04778(15) 0.0664(9) Uani 1 1 d .
O2 O 1.2243(6) 0.2801(3) 0.07152(14) 0.0708(10) Uani 1 1 d .
O3 O 0.4016(4) -0.1692(3) 0.07016(11) 0.0441(6) Uani 1 1 d .
O4 O 0.6545(5) -0.3452(3) 0.08524(10) 0.0414(6) Uani 1 1 d .
O5 O 0.8522(5) 0.0773(3) 0.28481(9) 0.0400(6) Uani 1 1 d .
N1 N 1.0420(5) 0.2436(3) 0.05359(11) 0.0406(7) Uani 1 1 d .
C1 C 0.6795(5) 0.1295(3) 0.20409(12) 0.0273(7) Uani 1 1 d .
C2 C 0.6644(5) 0.1168(3) 0.15071(12) 0.0273(7) Uani 1 1 d .
H2 H 0.5474 0.1673 0.1324 0.033 Uiso 1 1 calc R
C3 C 0.8184(5) 0.0309(3) 0.12320(12) 0.0281(7) Uani 1 1 d .
C4 C 0.9847(6) -0.0425(4) 0.15134(13) 0.0339(7) Uani 1 1 d .
H4 H 1.0912 -0.1021 0.1332 0.041 Uiso 1 1 calc R
C5 C 0.9999(7) -0.0314(4) 0.20523(14) 0.0365(8) Uani 1 1 d .
H5 H 1.1148 -0.0835 0.2236 0.044 Uiso 1 1 calc R
C6 C 0.8469(6) 0.0561(3) 0.23210(12) 0.0296(7) Uani 1 1 d .
C7 C 0.8050(5) 0.0199(3) 0.06426(12) 0.0275(7) Uani 1 1 d .
H7 H 0.6650 0.0727 0.0522 0.033 Uiso 1 1 calc R
C8 C 1.0137(6) 0.0884(3) 0.03827(13) 0.0319(7) Uani 1 1 d .
H8A H 1.1527 0.0335 0.0483 0.038 Uiso 1 1 calc R
H8B H 0.9971 0.0819 -0.0001 0.038 Uiso 1 1 calc R
C9 C 0.7921(6) -0.1368(3) 0.04476(13) 0.0327(7) Uani 1 1 d .
H9A H 0.7774 -0.1371 0.0062 0.039 Uiso 1 1 calc R
H9B H 0.9354 -0.1883 0.0540 0.039 Uiso 1 1 calc R
C10 C 0.5935(6) -0.2144(3) 0.06817(12) 0.0292(7) Uani 1 1 d .
C11 C 0.4740(7) -0.4287(4) 0.10985(17) 0.0538(11) Uani 1 1 d .
H11A H 0.4260 -0.3803 0.1421 0.081 Uiso 1 1 calc R
H11B H 0.5309 -0.5262 0.1180 0.081 Uiso 1 1 calc R
H11C H 0.3431 -0.4361 0.0860 0.081 Uiso 1 1 calc R
C12 C 1.0192(7) -0.0014(5) 0.31402(14) 0.0490(10) Uani 1 1 d .
H12A H 0.9933 -0.1059 0.3096 0.074 Uiso 1 1 calc R
H12B H 1.0062 0.0240 0.3511 0.074 Uiso 1 1 calc R
H12C H 1.1728 0.0235 0.3014 0.074 Uiso 1 1 calc R

loop_
_atom_site_aniso_label
_atom_site_aniso_U_11
_atom_site_aniso_U_22
_atom_site_aniso_U_33
_atom_site_aniso_U_23
_atom_site_aniso_U_13
_atom_site_aniso_U_12
Br1 0.03824(19) 0.0435(2) 0.0409(2) -0.01119(16) 0.00435(13) 0.00959(19)
O1 0.071(2) 0.0370(15) 0.091(2) 0.0022(16) -0.025(2) 0.0087(16)
O2 0.0610(19) 0.061(2) 0.090(2) -0.0055(17) -0.0242(17) -0.0233(16)
O3 0.0294(13) 0.0468(15) 0.0562(17) -0.0035(13) 0.0064(12) -0.0025(12)
O4 0.0420(15) 0.0350(13) 0.0474(15) 0.0045(11) 0.0006(13) -0.0059(12)
O5 0.0437(15) 0.0489(15) 0.0273(13) -0.0020(11) -0.0017(11) 0.0047(12)
N1 0.0495(16) 0.0362(15) 0.0361(15) 0.0097(14) -0.0035(12) -0.009(2)
C1 0.0269(16) 0.0214(15) 0.0338(17) -0.0054(12) 0.0038(13) 0.0013(12)
C2 0.0280(16) 0.0234(15) 0.0307(17) 0.0012(12) 0.0006(13) -0.0006(13)
C3 0.0284(16) 0.0240(15) 0.0320(17) 0.0019(12) -0.0004(13) -0.0023(12)
C4 0.0325(18) 0.0351(17) 0.0341(17) -0.0046(13) 0.0048(16) 0.0089(15)
C5 0.037(2) 0.0397(18) 0.0322(17) 0.0028(14) -0.0051(17) 0.0074(16)
C6 0.0282(16) 0.0321(16) 0.0287(18) -0.0009(13) 0.0017(13) -0.0051(13)
C7 0.0248(15) 0.0304(16) 0.0275(16) -0.0004(13) 0.0001(12) 0.0001(13)
C8 0.0328(18) 0.0296(16) 0.0333(17) 0.0025(13) 0.0024(14) -0.0026(14)
C9 0.0339(18) 0.0335(17) 0.0306(17) -0.0040(14) 0.0086(15) -0.0057(15)
C10 0.0314(16) 0.0332(18) 0.0231(15) -0.0110(12) 0.0016(12) -0.0061(13)
C11 0.059(3) 0.054(2) 0.048(2) 0.0161(18) -0.002(2) -0.023(2)
C12 0.036(2) 0.081(3) 0.0299(19) 0.0019(18) -0.0066(18) 0.011(2)

loop_
_atom_type_symbol
_atom_type_description
_atom_type_scat_dispersion_real
_atom_type_scat_dispersion_imag
_atom_type_scat_source
C C 0.0033 0.0016 'International Tables Vol C Tables 4.2.6.8 and 6.1.1.4'
H H 0.0000 0.0000 'International Tables Vol C Tables 4.2.6.8 and 6.1.1.4'
N N 0.0061 0.0033 'International Tables Vol C Tables 4.2.6.8 and 6.1.1.4'
O O 0.0106 0.0060 'International Tables Vol C Tables 4.2.6.8 and 6.1.1.4'
Br Br -0.2901 2.4595 'International Tables Vol C Tables 4.2.6.8 and 6.1.1.4'

loop_
_geom_angle_atom_site_label_1
_geom_angle_atom_site_label_2
_geom_angle_atom_site_label_3
_geom_angle
C10 O4 C11 115.4(3)
C6 O5 C12 117.5(3)
O2 N1 O1 123.7(4)
O2 N1 C8 117.7(3)
O1 N1 C8 118.6(3)
C2 C1 C6 121.2(3)
C2 C1 Br1 119.4(2)
C6 C1 Br1 119.5(2)
C1 C2 C3 120.8(3)
C4 C3 C2 117.9(3)
C4 C3 C7 121.4(3)
C2 C3 C7 120.7(3)
C3 C4 C5 121.8(3)
C6 C5 C4 119.7(3)
O5 C6 C5 124.1(3)
O5 C6 C1 117.2(3)
C5 C6 C1 118.7(3)
C3 C7 C8 111.5(3)
C3 C7 C9 113.0(3)
C8 C7 C9 106.7(3)
N1 C8 C7 111.7(3)
C10 C9 C7 111.1(3)
O3 C10 O4 123.5(3)
O3 C10 C9 125.4(3)
O4 C10 C9 111.0(3)

loop_
_geom_bond_atom_site_label_1
_geom_bond_atom_site_label_2
_geom_bond_distance
Br1 C1 1.895(3)
O1 N1 1.209(4)
O2 N1 1.206(4)
O3 C10 1.196(4)
O4 C10 1.330(4)
O4 C11 1.449(4)
O5 C6 1.364(4)
O5 C12 1.427(4)
N1 C8 1.491(4)
C1 C2 1.375(4)
C1 C6 1.388(4)
C2 C3 1.389(4)
C3 C4 1.385(4)
C3 C7 1.515(4)
C4 C5 1.387(5)
C5 C6 1.386(5)
C7 C8 1.525(4)
C7 C9 1.529(4)
C9 C10 1.488(4)
